data_2237756
loop_
_publ_author_name
'Balachandar, R. K.'
'Kalainathan, S.'
'Aravindan, P. G.'
'Eappen, Shibu M.'
'Podder, Jiban'

_publ_section_title
;
 (<i>E</i>)-4-[2-(4-Ethoxyphenyl)ethenyl]-1-methylpyridinium
 naphthalene-2-sulfonate
;
_journal_coeditor_code BH2474
_journal_issue 5
_journal_name_full 'Acta Crystallographica Section E'
_journal_page_first o722
_journal_paper_doi 10.1107/S1600536813009240
_journal_volume 69
_journal_year 2013
_chemical_formula_iupac 'C16 H18 N O + , C10 H7 O3 S -'
_chemical_formula_moiety 'C16 H18 N O , C10 H7 O3 S'
_chemical_formula_sum 'C26 H25 N O4 S'
_chemical_formula_weight 447.53
_chemical_name_systematic
;
(<i>E</i>)-4-[2-(4-Ethoxyphenyl)ethenyl]-1-methylpyridinium
naphthalene-2-sulfonate
;
_space_group_IT_number 14
_symmetry_cell_setting monoclinic
_symmetry_space_group_name_Hall '-P 2yn'
_symmetry_space_group_name_H-M 'P 1 21/n 1'
_atom_sites_solution_hydrogens geom
_atom_sites_solution_primary direct
_atom_sites_solution_secondary difmap
_audit_creation_method SHELXL97
_cell_angle_alpha 90.00
_cell_angle_beta 92.752(4)
_cell_angle_gamma 90.00
_cell_formula_units_Z 4
_cell_length_a 10.8960(10)
_cell_length_b 17.2838(16)
_cell_length_c 11.8888(10)
_cell_measurement_reflns_used 2935
_cell_measurement_temperature 296(2)
_cell_measurement_theta_max 55.003
_cell_measurement_theta_min 4.713
_cell_volume 2236.4(3)
_computing_cell_refinement 'APEX2 and SAINT  (Bruker, 2004)'
_computing_data_collection 'APEX2 (Bruker, 2004)'
_computing_data_reduction 'SAINT and XPREP (Bruker, 2004)'
_computing_molecular_graphics
;
ORTEP-3 for Windows (Farrugia, 2012) and
Mercury (Macrae <i>et al.</i>, 2006)'
;
_computing_publication_material 'SHELXL97 (Sheldrick, 2008)'
_computing_structure_refinement 'SHELXL97 (Sheldrick, 2008)'
_computing_structure_solution 'SIR92 (Altomare <i>et al.</i>, 1993)'
_diffrn_ambient_temperature 296(2)
_diffrn_measured_fraction_theta_full 0.968
_diffrn_measured_fraction_theta_max 0.968
_diffrn_measurement_device_type 'Bruker APEXII CCD'
_diffrn_measurement_method '\w and \f scan'
_diffrn_radiation_monochromator graphite
_diffrn_radiation_source 'fine-focus sealed tube'
_diffrn_radiation_type MoK\a
_diffrn_radiation_wavelength 0.71073
_diffrn_reflns_av_R_equivalents 0.0199
_diffrn_reflns_av_sigmaI/netI 0.0398
_diffrn_reflns_limit_h_max 14
_diffrn_reflns_limit_h_min -14
_diffrn_reflns_limit_k_max 11
_diffrn_reflns_limit_k_min -22
_diffrn_reflns_limit_l_max 9
_diffrn_reflns_limit_l_min -15
_diffrn_reflns_number 9220
_diffrn_reflns_theta_full 28.26
_diffrn_reflns_theta_max 28.26
_diffrn_reflns_theta_min 2.48
_exptl_absorpt_coefficient_mu 0.178
_exptl_absorpt_correction_T_max 0.9485
_exptl_absorpt_correction_T_min 0.9321
_exptl_absorpt_correction_type multi-scan
_exptl_absorpt_process_details '(SADABS; Bruker, 1999)'
_exptl_crystal_colour yellow
_exptl_crystal_density_diffrn 1.329
_exptl_crystal_density_method 'not measured'
_exptl_crystal_description block
_exptl_crystal_F_000 944
_exptl_crystal_size_max 0.40
_exptl_crystal_size_mid 0.35
_exptl_crystal_size_min 0.30
_refine_diff_density_max 0.518
_refine_diff_density_min -0.320
_refine_ls_extinction_method none
_refine_ls_goodness_of_fit_ref 1.033
_refine_ls_hydrogen_treatment constr
_refine_ls_matrix_type full
_refine_ls_number_constraints 0
_refine_ls_number_parameters 291
_refine_ls_number_reflns 5354
_refine_ls_number_restraints 0
_refine_ls_restrained_S_all 1.033
_refine_ls_R_factor_all 0.0810
_refine_ls_R_factor_gt 0.0516
_refine_ls_shift/su_max 0.004
_refine_ls_shift/su_mean 0.000
_refine_ls_structure_factor_coef Fsqd
_refine_ls_weighting_details 'calc w=1/[\s^2^(Fo^2^)+(0.0795P)^2^+0.5684P] where P=(Fo^2^+2Fc^2^)/3'
_refine_ls_weighting_scheme calc
_refine_ls_wR_factor_gt 0.1411
_refine_ls_wR_factor_ref 0.1588
_reflns_number_gt 3678
_reflns_number_total 5354
_reflns_threshold_expression I>2\s(I)
_cod_data_source_file bh2474.cif
_cod_data_source_block I
_cod_original_sg_symbol_H-M 'P 21/n'
_cod_database_code 2237756
_cod_database_fobs_code 2237756

loop_
_symmetry_equiv_pos_as_xyz
'x, y, z'
'-x+1/2, y+1/2, -z+1/2'
'-x, -y, -z'
'x-1/2, -y-1/2, z-1/2'

loop_
_atom_site_type_symbol
_atom_site_label
_atom_site_fract_x
_atom_site_fract_y
_atom_site_fract_z
_atom_site_U_iso_or_equiv
_atom_site_adp_type
_atom_site_calc_flag
_atom_site_refinement_flags
_atom_site_occupancy
_atom_site_symmetry_multiplicity
S S1 -0.13928(4) 0.46834(3) 0.22800(4) 0.03758(16) Uani d . 1 1
O O1 -0.22890(17) 0.26974(11) 0.70188(18) 0.0674(5) Uani d . 1 1
O O2 -0.17437(15) 0.39399(10) 0.27088(15) 0.0621(5) Uani d . 1 1
O O3 -0.15214(14) 0.47353(9) 0.10620(13) 0.0496(4) Uani d . 1 1
O O4 -0.19562(15) 0.53257(11) 0.28333(15) 0.0614(5) Uani d . 1 1
N N1 0.67371(16) 0.21961(12) 0.39556(15) 0.0439(4) Uani d . 1 1
C C1 -0.4210(2) 0.24499(16) 0.7732(2) 0.0598(7) Uani d . 1 1
H H1A -0.4018 0.2784 0.8361 0.090 Uiso calc R 1 1
H H1B -0.4758 0.2049 0.7956 0.090 Uiso calc R 1 1
H H1C -0.4596 0.2744 0.7129 0.090 Uiso calc R 1 1
C C2 -0.3040(2) 0.20899(16) 0.7340(2) 0.0569(6) Uani d . 1 1
H H2A -0.2636 0.1794 0.7943 0.068 Uiso calc R 1 1
H H2B -0.3221 0.1747 0.6708 0.068 Uiso calc R 1 1
C C3 -0.1151(2) 0.25166(14) 0.66518(19) 0.0464(5) Uani d . 1 1
C C4 -0.0432(2) 0.31443(15) 0.6413(2) 0.0565(6) Uani d . 1 1
H H4 -0.0741 0.3641 0.6501 0.068 Uiso calc R 1 1
C C5 0.0732(2) 0.30478(14) 0.6047(2) 0.0502(6) Uani d . 1 1
H H5 0.1200 0.3480 0.5885 0.060 Uiso calc R 1 1
C C6 0.12266(19) 0.23083(13) 0.59137(17) 0.0382(5) Uani d . 1 1
C C7 0.24500(19) 0.21686(13) 0.55280(17) 0.0396(5) Uani d . 1 1
H H7 0.2698 0.1654 0.5500 0.048 Uiso calc R 1 1
C C8 0.3257(2) 0.26921(13) 0.52101(18) 0.0431(5) Uani d . 1 1
H H8 0.3042 0.3211 0.5255 0.052 Uiso calc R 1 1
C C9 0.44579(19) 0.25042(12) 0.47955(17) 0.0389(5) Uani d . 1 1
C C10 0.4916(2) 0.17538(13) 0.47388(19) 0.0457(5) Uani d . 1 1
H H10 0.4452 0.1343 0.4992 0.055 Uiso calc R 1 1
C C11 0.6037(2) 0.16135(14) 0.4317(2) 0.0487(5) Uani d . 1 1
H H11 0.6322 0.1107 0.4279 0.058 Uiso calc R 1 1
C C12 0.7940(2) 0.20278(17) 0.3504(2) 0.0599(7) Uani d . 1 1
H H12A 0.8180 0.2449 0.3036 0.090 Uiso calc R 1 1
H H12B 0.7888 0.1562 0.3066 0.090 Uiso calc R 1 1
H H12C 0.8540 0.1963 0.4115 0.090 Uiso calc R 1 1
C C13 0.0494(2) 0.16808(14) 0.6163(2) 0.0469(5) Uani d . 1 1
H H13 0.0801 0.1183 0.6082 0.056 Uiso calc R 1 1
C C14 -0.0689(2) 0.17784(14) 0.6530(2) 0.0504(6) Uani d . 1 1
H H14 -0.1166 0.1350 0.6692 0.060 Uiso calc R 1 1
C C15 0.6331(2) 0.29222(15) 0.4003(2) 0.0551(6) Uani d . 1 1
H H15 0.6818 0.3323 0.3752 0.066 Uiso calc R 1 1
C C16 0.5214(2) 0.30866(15) 0.4413(2) 0.0559(6) Uani d . 1 1
H H16 0.4953 0.3598 0.4438 0.067 Uiso calc R 1 1
C C17 0.02063(18) 0.47725(11) 0.26229(16) 0.0335(4) Uani d . 1 1
C C18 0.0604(2) 0.46691(12) 0.37619(17) 0.0403(5) Uani d . 1 1
H H18 0.0045 0.4519 0.4287 0.048 Uiso calc R 1 1
C C19 0.1800(2) 0.47885(13) 0.40938(18) 0.0457(5) Uani d . 1 1
H H19 0.2046 0.4733 0.4849 0.055 Uiso calc R 1 1
C C20 0.26751(19) 0.49955(13) 0.33080(19) 0.0417(5) Uani d . 1 1
C C21 0.3931(2) 0.51132(15) 0.3618(2) 0.0567(7) Uani d . 1 1
H H21 0.4194 0.5074 0.4372 0.068 Uiso calc R 1 1
C C22 0.4766(2) 0.52831(16) 0.2831(3) 0.0651(8) Uani d . 1 1
H H22 0.5590 0.5348 0.3049 0.078 Uiso calc R 1 1
C C23 0.10290(18) 0.49640(11) 0.18361(16) 0.0341(4) Uani d . 1 1
H H23 0.0761 0.5022 0.1086 0.041 Uiso calc R 1 1
C C24 0.22918(18) 0.50750(12) 0.21552(17) 0.0367(4) Uani d . 1 1
C C25 0.3178(2) 0.52578(13) 0.1359(2) 0.0476(5) Uani d . 1 1
H H25 0.2938 0.5309 0.0601 0.057 Uiso calc R 1 1
C C26 0.4380(2) 0.53582(16) 0.1703(3) 0.0620(7) Uani d . 1 1
H H26 0.4952 0.5479 0.1174 0.074 Uiso calc R 1 1

loop_
_atom_site_aniso_label
_atom_site_aniso_U_11
_atom_site_aniso_U_22
_atom_site_aniso_U_33
_atom_site_aniso_U_12
_atom_site_aniso_U_13
_atom_site_aniso_U_23
S1 0.0314(3) 0.0373(3) 0.0442(3) -0.0046(2) 0.00312(19) -0.0015(2)
O1 0.0487(10) 0.0612(12) 0.0944(14) 0.0025(9) 0.0244(9) 0.0087(10)
O2 0.0515(10) 0.0550(11) 0.0799(12) -0.0178(8) 0.0034(9) 0.0173(9)
O3 0.0410(8) 0.0584(10) 0.0486(9) -0.0081(7) -0.0055(6) 0.0012(8)
O4 0.0419(9) 0.0679(12) 0.0748(11) 0.0089(8) 0.0046(8) -0.0213(9)
N1 0.0359(9) 0.0542(12) 0.0424(9) -0.0050(8) 0.0097(7) 0.0004(9)
C1 0.0369(13) 0.0729(19) 0.0707(17) 0.0030(12) 0.0144(11) -0.0028(14)
C2 0.0491(14) 0.0530(16) 0.0687(16) -0.0018(12) 0.0035(12) -0.0022(13)
C3 0.0359(11) 0.0528(14) 0.0512(13) 0.0054(10) 0.0108(9) 0.0038(11)
C4 0.0502(14) 0.0406(13) 0.0805(17) 0.0066(11) 0.0215(12) 0.0006(12)
C5 0.0466(13) 0.0386(13) 0.0669(15) -0.0026(10) 0.0168(11) 0.0035(11)
C6 0.0348(10) 0.0409(12) 0.0393(10) 0.0007(9) 0.0057(8) 0.0026(9)
C7 0.0403(11) 0.0370(11) 0.0419(11) 0.0008(9) 0.0057(8) 0.0021(9)
C8 0.0422(12) 0.0369(12) 0.0510(12) 0.0015(9) 0.0118(9) 0.0027(10)
C9 0.0380(11) 0.0397(12) 0.0395(10) -0.0029(9) 0.0069(8) 0.0030(9)
C10 0.0423(12) 0.0394(12) 0.0568(13) -0.0086(10) 0.0158(10) 0.0021(10)
C11 0.0465(13) 0.0411(13) 0.0597(13) -0.0033(10) 0.0146(10) -0.0030(11)
C12 0.0354(12) 0.082(2) 0.0635(15) -0.0020(12) 0.0175(10) 0.0022(14)
C13 0.0407(12) 0.0381(12) 0.0628(14) 0.0024(10) 0.0105(10) 0.0025(11)
C14 0.0423(12) 0.0450(14) 0.0648(14) -0.0072(10) 0.0114(10) 0.0062(11)
C15 0.0482(14) 0.0476(14) 0.0710(16) -0.0131(11) 0.0179(11) 0.0094(12)
C16 0.0498(14) 0.0390(13) 0.0807(17) -0.0032(11) 0.0209(12) 0.0096(12)
C17 0.0336(10) 0.0283(10) 0.0386(10) -0.0002(8) 0.0004(8) -0.0022(8)
C18 0.0456(12) 0.0398(12) 0.0358(10) 0.0006(9) 0.0050(8) 0.0006(9)
C19 0.0521(13) 0.0468(13) 0.0374(10) 0.0054(10) -0.0070(9) -0.0005(10)
C20 0.0391(11) 0.0334(11) 0.0517(12) 0.0025(9) -0.0084(9) -0.0011(10)
C21 0.0458(13) 0.0534(15) 0.0688(15) 0.0015(11) -0.0197(12) -0.0015(12)
C22 0.0343(12) 0.0618(17) 0.098(2) -0.0072(12) -0.0126(13) 0.0035(15)
C23 0.0341(10) 0.0322(10) 0.0359(9) -0.0023(8) 0.0008(7) 0.0015(8)
C24 0.0341(10) 0.0308(10) 0.0449(11) -0.0008(8) -0.0004(8) 0.0015(9)
C25 0.0386(12) 0.0463(13) 0.0581(13) -0.0033(10) 0.0036(10) 0.0060(11)
C26 0.0391(13) 0.0583(17) 0.089(2) -0.0074(11) 0.0099(12) 0.0050(14)

loop_
_atom_type_symbol
_atom_type_description
_atom_type_scat_dispersion_real
_atom_type_scat_dispersion_imag
_atom_type_scat_source
C C 0.0033 0.0016 'International Tables Vol C Tables 4.2.6.8 and 6.1.1.4'
H H 0.0000 0.0000 'International Tables Vol C Tables 4.2.6.8 and 6.1.1.4'
N N 0.0061 0.0033 'International Tables Vol C Tables 4.2.6.8 and 6.1.1.4'
O O 0.0106 0.0060 'International Tables Vol C Tables 4.2.6.8 and 6.1.1.4'
S S 0.1246 0.1234 'International Tables Vol C Tables 4.2.6.8 and 6.1.1.4'

loop_
_geom_angle_atom_site_label_1
_geom_angle_atom_site_label_2
_geom_angle_atom_site_label_3
_geom_angle
O2 S1 O4 113.52(11)
O2 S1 O3 113.19(10)
O4 S1 O3 112.62(11)
O2 S1 C17 105.67(10)
O4 S1 C17 105.23(10)
O3 S1 C17 105.68(9)
C3 O1 C2 117.9(2)
C15 N1 C11 119.78(19)
C15 N1 C12 120.4(2)
C11 N1 C12 119.9(2)
C2 C1 H1A 109.5
C2 C1 H1B 109.5
H1A C1 H1B 109.5
C2 C1 H1C 109.5
H1A C1 H1C 109.5
H1B C1 H1C 109.5
O1 C2 C1 106.8(2)
O1 C2 H2A 110.4
C1 C2 H2A 110.4
O1 C2 H2B 110.4
C1 C2 H2B 110.4
H2A C2 H2B 108.6
O1 C3 C4 114.7(2)
O1 C3 C14 125.7(2)
C4 C3 C14 119.5(2)
C5 C4 C3 120.9(2)
C5 C4 H4 119.5
C3 C4 H4 119.5
C4 C5 C6 121.0(2)
C4 C5 H5 119.5
C6 C5 H5 119.5
C13 C6 C5 117.5(2)
C13 C6 C7 119.0(2)
C5 C6 C7 123.6(2)
C8 C7 C6 127.4(2)
C8 C7 H7 116.3
C6 C7 H7 116.3
C7 C8 C9 124.2(2)
C7 C8 H8 117.9
C9 C8 H8 117.9
C16 C9 C10 116.0(2)
C16 C9 C8 120.3(2)
C10 C9 C8 123.65(19)
C11 C10 C9 120.9(2)
C11 C10 H10 119.6
C9 C10 H10 119.6
N1 C11 C10 121.0(2)
N1 C11 H11 119.5
C10 C11 H11 119.5
N1 C12 H12A 109.5
N1 C12 H12B 109.5
H12A C12 H12B 109.5
N1 C12 H12C 109.5
H12A C12 H12C 109.5
H12B C12 H12C 109.5
C6 C13 C14 121.6(2)
C6 C13 H13 119.2
C14 C13 H13 119.2
C3 C14 C13 119.5(2)
C3 C14 H14 120.2
C13 C14 H14 120.2
N1 C15 C16 121.0(2)
N1 C15 H15 119.5
C16 C15 H15 119.5
C15 C16 C9 121.3(2)
C15 C16 H16 119.4
C9 C16 H16 119.4
C23 C17 C18 120.35(18)
C23 C17 S1 122.14(15)
C18 C17 S1 117.46(15)
C19 C18 C17 120.31(19)
C19 C18 H18 119.8
C17 C18 H18 119.8
C18 C19 C20 120.97(19)
C18 C19 H19 119.5
C20 C19 H19 119.5
C19 C20 C21 122.6(2)
C19 C20 C24 119.10(18)
C21 C20 C24 118.3(2)
C22 C21 C20 121.3(2)
C22 C21 H21 119.4
C20 C21 H21 119.4
C21 C22 C26 120.0(2)
C21 C22 H22 120.0
C26 C22 H22 120.0
C17 C23 C24 120.52(17)
C17 C23 H23 119.7
C24 C23 H23 119.7
C25 C24 C20 119.16(19)
C25 C24 C23 122.15(18)
C20 C24 C23 118.69(18)
C26 C25 C24 120.2(2)
C26 C25 H25 119.9
C24 C25 H25 119.9
C25 C26 C22 121.2(2)
C25 C26 H26 119.4
C22 C26 H26 119.4

loop_
_geom_bond_atom_site_label_1
_geom_bond_atom_site_label_2
_geom_bond_distance
S1 O2 1.4408(17)
S1 O4 1.4425(17)
S1 O3 1.4510(16)
S1 C17 1.777(2)
O1 C3 1.371(3)
O1 C2 1.396(3)
N1 C15 1.333(3)
N1 C11 1.346(3)
N1 C12 1.470(3)
C1 C2 1.512(3)
C1 H1A 0.9600
C1 H1B 0.9600
C1 H1C 0.9600
C2 H2A 0.9700
C2 H2B 0.9700
C3 C4 1.375(3)
C3 C14 1.382(3)
C4 C5 1.371(3)
C4 H4 0.9300
C5 C6 1.399(3)
C5 H5 0.9300
C6 C13 1.387(3)
C6 C7 1.451(3)
C7 C8 1.329(3)
C7 H7 0.9300
C8 C9 1.457(3)
C8 H8 0.9300
C9 C16 1.391(3)
C9 C10 1.393(3)
C10 C11 1.364(3)
C10 H10 0.9300
C11 H11 0.9300
C12 H12A 0.9600
C12 H12B 0.9600
C12 H12C 0.9600
C13 C14 1.390(3)
C13 H13 0.9300
C14 H14 0.9300
C15 C16 1.362(3)
C15 H15 0.9300
C16 H16 0.9300
C17 C23 1.367(3)
C17 C18 1.413(3)
C18 C19 1.359(3)
C18 H18 0.9300
C19 C20 1.412(3)
C19 H19 0.9300
C20 C21 1.415(3)
C20 C24 1.420(3)
C21 C22 1.368(4)
C21 H21 0.9300
C22 C26 1.392(4)
C22 H22 0.9300
C23 C24 1.423(3)
C23 H23 0.9300
C24 C25 1.420(3)
C25 C26 1.365(3)
C25 H25 0.9300
C26 H26 0.9300

loop_
_geom_hbond_atom_site_label_D
_geom_hbond_atom_site_label_H
_geom_hbond_atom_site_label_A
_geom_hbond_site_symmetry_A
_geom_hbond_distance_DH
_geom_hbond_distance_HA
_geom_hbond_distance_DA
_geom_hbond_angle_DHA
_geom_hbond_publ_flag
C23 H23 O3 . 0.93 2.54 2.912(2) 104.62 no
C10 H10 O3 4_666 0.93 2.52 3.433(3) 167.64 yes
C11 H11 O3 2_545 0.93 2.42 3.323(3) 164.53 yes
C12 H12B O4 2_545 0.96 2.58 3.488(3) 159.00 yes
C15 H15 O2 1_655 0.93 2.31 3.189(3) 158.36 yes
C25 H25 O3 3_565 0.93 2.45 3.323(3) 156.26 yes
C14 H14 Cg1 4_566 0.93 2.84 3.686(3) 152.39 yes
